data_1513805
loop_
_publ_author_name
'Zhang, Ying-Ming'
'Wang, Ze'
'Chen, Ling'
'Song, Hai-Bin'
'Liu, Yu'

_publ_section_title
;
 Thermodynamics and Structures of Complexation between Tetrasulfonated
 1,5-Dinaphtho-38-crown-10 and Diquaternary Salts in Aqueous Solution.
;
_journal_issue 9
_journal_name_full 'The journal of physical chemistry. B'
_journal_page_first 2433
_journal_page_last 2441
_journal_paper_doi 10.1021/jp4110008
_journal_volume 118
_journal_year 2014
_chemical_formula_sum 'C64 H90 N4 O34 S4'
_chemical_formula_weight 1587.64
_chemical_name_systematic
; 
 ? 
;
_space_group_IT_number 33
_symmetry_cell_setting orthorhombic
_symmetry_space_group_name_Hall 'P 2c -2n'
_symmetry_space_group_name_H-M 'P n a 21'
_atom_sites_solution_hydrogens geom
_atom_sites_solution_primary direct
_atom_sites_solution_secondary difmap
_audit_creation_method SHELXL-97
_cell_angle_alpha 90.00
_cell_angle_beta 90.00
_cell_angle_gamma 90.00
_cell_formula_units_Z 4
_cell_length_a 31.150(6)
_cell_length_b 16.287(3)
_cell_length_c 14.681(3)
_cell_measurement_reflns_used 15768
_cell_measurement_temperature 113(2)
_cell_measurement_theta_max 27.8585
_cell_measurement_theta_min 1.4109
_cell_volume 7448(3)
_computing_cell_refinement crystalclear
_computing_data_collection crystalclear
_computing_data_reduction crystalclear
_computing_molecular_graphics 'Bruker SHELXTL'
_computing_publication_material 'Bruker SHELXTL'
_computing_structure_refinement 'SHELXL-97 (Sheldrick, 1997)'
_computing_structure_solution 'SHELXS-97 (Sheldrick, 1990)'
_diffrn_ambient_temperature 113(2)
_diffrn_measured_fraction_theta_full 1.000
_diffrn_measured_fraction_theta_max 1.000
_diffrn_measurement_device_type 'rigaku saturn'
_diffrn_measurement_method '\w scans'
_diffrn_radiation_monochromator confocal
_diffrn_radiation_source 'rotating anode'
_diffrn_radiation_type MoK\a
_diffrn_radiation_wavelength 0.71073
_diffrn_reflns_av_R_equivalents 0.0486
_diffrn_reflns_av_sigmaI/netI 0.0449
_diffrn_reflns_limit_h_max 37
_diffrn_reflns_limit_h_min -37
_diffrn_reflns_limit_k_max 16
_diffrn_reflns_limit_k_min -19
_diffrn_reflns_limit_l_max 16
_diffrn_reflns_limit_l_min -17
_diffrn_reflns_number 46380
_diffrn_reflns_theta_full 25.02
_diffrn_reflns_theta_max 25.02
_diffrn_reflns_theta_min 1.31
_diffrn_standards_decay_% 0
_diffrn_standards_interval_count 0
_diffrn_standards_interval_time 0
_diffrn_standards_number 0
_exptl_absorpt_coefficient_mu 0.220
_exptl_absorpt_correction_T_max 0.9740
_exptl_absorpt_correction_T_min 0.9573
_exptl_absorpt_correction_type multi-scan
_exptl_absorpt_process_details crystalclear
_exptl_crystal_density_diffrn 1.416
_exptl_crystal_density_method 'not measured'
_exptl_crystal_F_000 3352
_exptl_crystal_size_max 0.20
_exptl_crystal_size_mid 0.18
_exptl_crystal_size_min 0.12
_refine_diff_density_max 1.185
_refine_diff_density_min -0.379
_refine_diff_density_rms 0.122
_refine_ls_abs_structure_details 'Flack H D (1983), Acta Cryst. A39, 876-881'
_refine_ls_abs_structure_Flack 0.19(8)
_refine_ls_extinction_coef 0.0058(5)
_refine_ls_extinction_expression Fc^*^=kFc[1+0.001xFc^2^\l^3^/sin(2\q)]^-1/4^
_refine_ls_extinction_method SHELXL
_refine_ls_goodness_of_fit_ref 1.080
_refine_ls_hydrogen_treatment constr
_refine_ls_matrix_type full
_refine_ls_number_parameters 1028
_refine_ls_number_reflns 12642
_refine_ls_number_restraints 121
_refine_ls_restrained_S_all 1.087
_refine_ls_R_factor_all 0.0742
_refine_ls_R_factor_gt 0.0697
_refine_ls_shift/su_max 0.002
_refine_ls_shift/su_mean 0.000
_refine_ls_structure_factor_coef Fsqd
_refine_ls_weighting_details 'calc w=1/[\s^2^(Fo^2^)+(0.1315P)^2^+3.8663P] where P=(Fo^2^+2Fc^2^)/3'
_refine_ls_weighting_scheme calc
_refine_ls_wR_factor_gt 0.1952
_refine_ls_wR_factor_ref 0.2011
_reflns_number_gt 11760
_reflns_number_total 12642
_reflns_threshold_expression >2sigma(I)
_cod_data_source_file r130703c.cif
_cod_data_source_block r130703c1
_cod_depositor_comments
;
The following automatic conversions were performed:

'_symmetry_cell_setting' value 'Orthorhombic' changed to
'orthorhombic' according to
/usr/data/users/saulius/crontab/automatic-downloads/current/ACS/lib/dictionaries/cif_core.dic
dictionary named 'cif_core.dic' version 2.4.2 from
2011-04-26.

'_exptl_absorpt_correction_type' value 'MULTI-SCAN'
changed to 'multi-scan' according to
/usr/data/users/saulius/crontab/automatic-downloads/current/ACS/lib/dictionaries/cif_core.dic
dictionary named 'cif_core.dic' version 2.4.2 from
2011-04-26.

'_refine_ls_hydrogen_treatment' value 'CONSTR' changed
to 'constr' according to
/usr/data/users/saulius/crontab/automatic-downloads/current/ACS/lib/dictionaries/cif_core.dic
dictionary named 'cif_core.dic' version 2.4.2 from 2011-04-26.

Automatic conversion script
Id: cif_fix_values 2281 2013-09-26 08:29:07Z andrius 
;
_cod_original_sg_symbol_H-M Pna2(1)
_cod_database_code 1513805

loop_
_symmetry_equiv_pos_as_xyz
'x, y, z'
'-x, -y, z+1/2'
'x+1/2, -y+1/2, z'
'-x+1/2, y+1/2, z+1/2'

loop_
_atom_site_label
_atom_site_type_symbol
_atom_site_fract_x
_atom_site_fract_y
_atom_site_fract_z
_atom_site_U_iso_or_equiv
_atom_site_adp_type
_atom_site_occupancy
_atom_site_symmetry_multiplicity
_atom_site_calc_flag
_atom_site_refinement_flags
_atom_site_disorder_assembly
_atom_site_disorder_group
S1 S 0.86248(4) 0.42781(8) 0.16402(9) 0.0374(3) Uani 1 1 d . . .
S2 S 0.86571(3) 0.05666(7) -0.08569(9) 0.0339(3) Uani 1 1 d . . .
S3 S 1.13615(4) 0.46302(9) 0.11762(11) 0.0473(4) Uani 1 1 d . . .
S4 S 1.12698(3) 0.08724(8) -0.11507(9) 0.0363(3) Uani 1 1 d . . .
O1 O 0.84436(13) 0.3859(3) 0.2429(3) 0.0514(10) Uani 1 1 d . . .
O2 O 0.90599(11) 0.4550(2) 0.1753(3) 0.0448(9) Uani 1 1 d . . .
O3 O 0.83490(12) 0.4954(2) 0.1344(3) 0.0481(10) Uani 1 1 d . . .
O4 O 0.87438(11) -0.0200(2) -0.0372(3) 0.0436(9) Uani 1 1 d . . .
O5 O 0.81995(10) 0.0648(2) -0.1059(3) 0.0396(8) Uani 1 1 d . . .
O6 O 0.89376(10) 0.0657(2) -0.1646(3) 0.0399(8) Uani 1 1 d . . .
O7 O 0.91501(11) 0.2929(2) 0.2065(2) 0.0390(8) Uani 1 1 d . . .
O8 O 0.96989(11) 0.3175(2) 0.4183(2) 0.0439(9) Uani 1 1 d . . .
O9 O 1.04714(14) 0.3946(2) 0.4830(3) 0.0556(11) Uani 1 1 d . . .
O10 O 1.12414(14) 0.3379(3) 0.4025(3) 0.0566(11) Uani 1 1 d . . .
O11 O 1.13516(11) 0.3063(3) 0.2074(3) 0.0483(10) Uani 1 1 d . . .
O12 O 1.10727(12) 0.4727(3) 0.1939(3) 0.0640(13) Uani 1 1 d . . .
O13 O 1.17987(11) 0.4390(2) 0.1433(3) 0.0475(10) Uani 1 1 d . . .
O14 O 1.13671(14) 0.5353(3) 0.0618(4) 0.0633(13) Uani 1 1 d . . .
O15 O 1.15290(11) 0.0185(2) -0.0836(3) 0.0471(9) Uani 1 1 d . . .
O16 O 1.08241(10) 0.0627(2) -0.1284(3) 0.0399(8) Uani 1 1 d . . .
O17 O 1.14621(11) 0.1272(2) -0.1933(3) 0.0449(9) Uani 1 1 d . . .
O18 O 1.07699(10) 0.2296(2) -0.1694(2) 0.0359(8) Uani 1 1 d . . .
O19 O 1.03240(11) 0.1847(2) -0.3580(2) 0.0361(8) Uani 1 1 d . . .
O20 O 0.95015(11) 0.1088(2) -0.4140(2) 0.0397(8) Uani 1 1 d . . .
O21 O 0.86585(11) 0.1739(2) -0.3549(2) 0.0408(8) Uani 1 1 d . . .
O22 O 0.85212(11) 0.2143(2) -0.1643(2) 0.0355(8) Uani 1 1 d . . .
C1 C 0.86122(14) 0.3565(3) 0.0700(4) 0.0308(10) Uani 1 1 d . . .
C2 C 0.83948(15) 0.3853(3) -0.0055(3) 0.0340(10) Uani 1 1 d . . .
H2 H 0.8262 0.4377 -0.0029 0.041 Uiso 1 1 calc R . .
C3 C 0.83654(14) 0.3390(3) -0.0860(3) 0.0318(10) Uani 1 1 d . . .
H3 H 0.8241 0.3623 -0.1391 0.038 Uiso 1 1 calc R . .
C4 C 0.85156(13) 0.2608(3) -0.0876(3) 0.0292(9) Uani 1 1 d . . .
C5 C 0.86905(13) 0.2217(3) -0.0096(3) 0.0263(9) Uani 1 1 d . . .
C6 C 0.87953(14) 0.1351(3) -0.0044(3) 0.0303(10) Uani 1 1 d . . .
C7 C 0.89993(14) 0.1065(3) 0.0724(3) 0.0317(10) Uani 1 1 d . . .
H7 H 0.9049 0.0492 0.0778 0.038 Uiso 1 1 calc R . .
C8 C 0.91356(14) 0.1574(3) 0.1424(3) 0.0303(10) Uani 1 1 d . . .
H8 H 0.9304 0.1360 0.1909 0.036 Uiso 1 1 calc R . .
C9 C 0.90255(14) 0.2388(3) 0.1408(3) 0.0299(10) Uani 1 1 d . . .
C10 C 0.87787(14) 0.2745(3) 0.0692(3) 0.0296(10) Uani 1 1 d . . .
C11 C 0.93466(16) 0.2619(3) 0.2873(3) 0.0319(10) Uani 1 1 d . . .
H11A H 0.9628 0.2364 0.2733 0.038 Uiso 1 1 calc R . .
H11B H 0.9161 0.2204 0.3168 0.038 Uiso 1 1 calc R . .
C12 C 0.94022(18) 0.3350(3) 0.3472(4) 0.0404(12) Uani 1 1 d . . .
H12A H 0.9508 0.3818 0.3106 0.048 Uiso 1 1 calc R . .
H12B H 0.9122 0.3505 0.3738 0.048 Uiso 1 1 calc R . .
C13 C 0.9722(2) 0.3847(5) 0.4828(4) 0.0594(17) Uani 1 1 d . . .
H13A H 0.9464 0.3840 0.5224 0.071 Uiso 1 1 calc R . .
H13B H 0.9727 0.4375 0.4496 0.071 Uiso 1 1 calc R . .
C14 C 1.01129(19) 0.3771(4) 0.5396(4) 0.0489(13) Uani 1 1 d . . .
H14A H 1.0101 0.4164 0.5911 0.059 Uiso 1 1 calc R . .
H14B H 1.0136 0.3209 0.5647 0.059 Uiso 1 1 calc R . .
C15 C 1.0863(2) 0.3777(4) 0.5335(5) 0.0586(17) Uani 1 1 d . . .
H15A H 1.0874 0.4122 0.5890 0.070 Uiso 1 1 calc R . .
H15B H 1.0870 0.3194 0.5523 0.070 Uiso 1 1 calc R . .
C16 C 1.1228(2) 0.3958(4) 0.4753(4) 0.0527(15) Uani 1 1 d . . .
H16A H 1.1201 0.4521 0.4505 0.063 Uiso 1 1 calc R . .
H16B H 1.1496 0.3928 0.5111 0.063 Uiso 1 1 calc R . .
C17 C 1.1625(2) 0.3512(5) 0.3494(5) 0.071(2) Uani 1 1 d . . .
H17A H 1.1881 0.3482 0.3892 0.086 Uiso 1 1 calc R . .
H17B H 1.1617 0.4063 0.3211 0.086 Uiso 1 1 calc R . .
C18 C 1.1652(2) 0.2888(5) 0.2792(5) 0.0643(18) Uani 1 1 d . . .
H18A H 1.1947 0.2872 0.2542 0.077 Uiso 1 1 calc R . .
H18B H 1.1588 0.2343 0.3059 0.077 Uiso 1 1 calc R . .
C19 C 1.13664(14) 0.2596(3) 0.1323(3) 0.0369(11) Uani 1 1 d . . .
C20 C 1.12180(14) 0.2971(3) 0.0507(4) 0.0375(12) Uani 1 1 d . . .
C21 C 1.11568(15) 0.3841(3) 0.0413(4) 0.0392(12) Uani 1 1 d . . .
C22 C 1.09684(16) 0.4139(3) -0.0353(4) 0.0427(12) Uani 1 1 d . . .
H22 H 1.0931 0.4715 -0.0412 0.051 Uiso 1 1 calc R . .
C23 C 1.08276(15) 0.3630(3) -0.1055(4) 0.0398(12) Uani 1 1 d . . .
H23 H 1.0674 0.3854 -0.1556 0.048 Uiso 1 1 calc R . .
C24 C 1.09115(13) 0.2799(3) -0.1019(3) 0.0330(10) Uani 1 1 d . . .
C25 C 1.11351(13) 0.2446(3) -0.0272(3) 0.0314(10) Uani 1 1 d . . .
C26 C 1.12795(13) 0.1610(3) -0.0230(4) 0.0312(10) Uani 1 1 d . . .
C27 C 1.14601(16) 0.1316(3) 0.0552(4) 0.0394(12) Uani 1 1 d . . .
H27 H 1.1569 0.0771 0.0556 0.047 Uiso 1 1 calc R . .
C28 C 1.14909(16) 0.1775(4) 0.1335(4) 0.0460(13) Uani 1 1 d . . .
H28 H 1.1596 0.1534 0.1880 0.055 Uiso 1 1 calc R . .
C29 C 1.08176(19) 0.2596(4) -0.2617(4) 0.0473(13) Uani 1 1 d . . .
H29A H 1.1105 0.2844 -0.2698 0.057 Uiso 1 1 calc R . .
H29B H 1.0599 0.3022 -0.2744 0.057 Uiso 1 1 calc R . .
C30 C 1.07617(17) 0.1874(4) -0.3272(4) 0.0462(13) Uani 1 1 d . . .
H30A H 1.0957 0.1939 -0.3799 0.055 Uiso 1 1 calc R . .
H30B H 1.0835 0.1355 -0.2958 0.055 Uiso 1 1 calc R . .
C31 C 1.02681(16) 0.1183(3) -0.4213(4) 0.0365(11) Uani 1 1 d . . .
H31A H 1.0269 0.0655 -0.3880 0.044 Uiso 1 1 calc R . .
H31B H 1.0510 0.1178 -0.4651 0.044 Uiso 1 1 calc R . .
C32 C 0.98613(17) 0.1275(3) -0.4710(4) 0.0399(12) Uani 1 1 d . . .
H32A H 0.9835 0.1845 -0.4937 0.048 Uiso 1 1 calc R . .
H32B H 0.9861 0.0902 -0.5244 0.048 Uiso 1 1 calc R . .
C33 C 0.91103(18) 0.1123(4) -0.4668(4) 0.0486(14) Uani 1 1 d . . .
H33A H 0.9113 0.0686 -0.5137 0.058 Uiso 1 1 calc R . .
H33B H 0.9091 0.1660 -0.4981 0.058 Uiso 1 1 calc R . .
C34 C 0.87346(19) 0.1013(4) -0.4066(5) 0.0525(15) Uani 1 1 d . . .
H34A H 0.8478 0.0884 -0.4438 0.063 Uiso 1 1 calc R . .
H34B H 0.8786 0.0546 -0.3648 0.063 Uiso 1 1 calc R . .
C35 C 0.82596(17) 0.1675(4) -0.3065(4) 0.0456(13) Uani 1 1 d . . .
H35A H 0.8243 0.1139 -0.2749 0.055 Uiso 1 1 calc R . .
H35B H 0.8016 0.1713 -0.3497 0.055 Uiso 1 1 calc R . .
C36 C 0.82355(16) 0.2367(4) -0.2379(4) 0.0428(13) Uani 1 1 d . . .
H36A H 0.8328 0.2890 -0.2660 0.051 Uiso 1 1 calc R . .
H36B H 0.7938 0.2431 -0.2152 0.051 Uiso 1 1 calc R . .
N1 N 0.96726(11) 0.2125(2) 0.8288(3) 0.0278(8) Uani 1 1 d . . .
N2 N 1.00471(11) 0.1514(2) 0.9906(3) 0.0285(8) Uani 1 1 d . . .
N3 N 0.72771(13) 0.0184(3) -0.0471(3) 0.0419(10) Uani 1 1 d . . .
N4 N 0.78315(15) 0.0286(4) 0.1043(4) 0.0632(16) Uani 1 1 d . . .
C37 C 0.94678(14) 0.2384(3) 0.7544(3) 0.0318(10) Uani 1 1 d . . .
H37 H 0.9425 0.2018 0.7048 0.038 Uiso 1 1 calc R . .
C38 C 0.93150(15) 0.3191(3) 0.7488(4) 0.0364(11) Uani 1 1 d . . .
H38 H 0.9173 0.3373 0.6952 0.044 Uiso 1 1 calc R . .
C39 C 0.93703(15) 0.3722(3) 0.8213(4) 0.0373(11) Uani 1 1 d . . .
H39 H 0.9269 0.4271 0.8178 0.045 Uiso 1 1 calc R . .
C40 C 0.95800(14) 0.3439(3) 0.9006(3) 0.0323(10) Uani 1 1 d . . .
C41 C 0.96632(16) 0.3976(3) 0.9768(4) 0.0398(12) Uani 1 1 d . . .
H41 H 0.9565 0.4528 0.9753 0.048 Uiso 1 1 calc R . .
C42 C 0.98798(15) 0.3696(3) 1.0502(4) 0.0362(11) Uani 1 1 d . . .
H42 H 0.9936 0.4060 1.0993 0.043 Uiso 1 1 calc R . .
C43 C 1.00257(15) 0.2868(3) 1.0556(3) 0.0340(10) Uani 1 1 d . . .
C44 C 1.02447(15) 0.2552(3) 1.1316(3) 0.0378(11) Uani 1 1 d . . .
H44 H 1.0315 0.2906 1.1808 0.045 Uiso 1 1 calc R . .
C45 C 1.03575(15) 0.1750(4) 1.1358(4) 0.0403(12) Uani 1 1 d . . .
H45 H 1.0509 0.1547 1.1872 0.048 Uiso 1 1 calc R . .
C46 C 1.02526(14) 0.1227(3) 1.0650(3) 0.0367(11) Uani 1 1 d . . .
H46 H 1.0326 0.0662 1.0687 0.044 Uiso 1 1 calc R . .
C47 C 0.99381(13) 0.2322(3) 0.9833(3) 0.0280(9) Uani 1 1 d . . .
C48 C 0.97270(13) 0.2623(3) 0.9034(3) 0.0258(9) Uani 1 1 d . . .
C49 C 0.98855(14) 0.1309(3) 0.8279(3) 0.0297(10) Uani 1 1 d . . .
H49A H 1.0186 0.1372 0.8071 0.036 Uiso 1 1 calc R . .
H49B H 0.9735 0.0944 0.7844 0.036 Uiso 1 1 calc R . .
C50 C 0.98802(13) 0.0926(3) 0.9217(3) 0.0295(10) Uani 1 1 d . . .
H50A H 0.9583 0.0766 0.9377 0.035 Uiso 1 1 calc R . .
H50B H 1.0059 0.0424 0.9217 0.035 Uiso 1 1 calc R . .
C51 C 0.70486(17) 0.0137(4) -0.1226(5) 0.0550(16) Uani 1 1 d . . .
H51 H 0.6969 -0.0386 -0.1456 0.066 Uiso 1 1 calc R . .
C52 C 0.69239(19) 0.0833(5) -0.1686(5) 0.0583(17) Uani 1 1 d . . .
H52 H 0.6766 0.0785 -0.2237 0.070 Uiso 1 1 calc R . .
C53 C 0.70236(16) 0.1576(4) -0.1362(4) 0.0463(13) Uani 1 1 d . . .
H53 H 0.6936 0.2055 -0.1682 0.056 Uiso 1 1 calc R . .
C54 C 0.72566(15) 0.1648(3) -0.0554(4) 0.0366(11) Uani 1 1 d . . .
C55 C 0.73560(18) 0.2423(3) -0.0133(5) 0.0482(14) Uani 1 1 d . . .
H55 H 0.7267 0.2917 -0.0421 0.058 Uiso 1 1 calc R . .
C56 C 0.7573(2) 0.2465(4) 0.0664(5) 0.0579(17) Uani 1 1 d . . .
H56 H 0.7620 0.2985 0.0940 0.069 Uiso 1 1 calc R . .
C57 C 0.77316(18) 0.1755(4) 0.1092(4) 0.0552(17) Uani 1 1 d . . .
C58 C 0.7970(2) 0.1772(7) 0.1895(5) 0.084(3) Uani 1 1 d . . .
H58 H 0.8023 0.2279 0.2193 0.101 Uiso 1 1 calc R . .
C59 C 0.8124(3) 0.1074(8) 0.2248(6) 0.108(4) Uani 1 1 d . . .
H59A H 0.8004 0.1025 0.2870 0.130 Uiso 1 1 calc R . .
H59B H 0.8438 0.1150 0.2319 0.130 Uiso 1 1 calc R . .
C60 C 0.8065(2) 0.0323(7) 0.1827(6) 0.101(4) Uani 1 1 d . . .
H60A H 0.8352 0.0092 0.1695 0.121 Uiso 1 1 calc R . .
H60B H 0.7926 -0.0047 0.2274 0.121 Uiso 1 1 calc R . .
C61 C 0.76513(17) 0.0966(4) 0.0677(4) 0.0447(13) Uani 1 1 d . . .
C62 C 0.73999(14) 0.0925(3) -0.0124(3) 0.0318(10) Uani 1 1 d . . .
C63 C 0.7369(2) -0.0551(4) 0.0091(6) 0.067(2) Uani 1 1 d . . .
H63A H 0.7367 -0.1046 -0.0299 0.080 Uiso 1 1 calc R . .
H63B H 0.7142 -0.0615 0.0559 0.080 Uiso 1 1 calc R . .
C64 C 0.7804(2) -0.0469(5) 0.0554(7) 0.079(3) Uani 1 1 d . . .
H64A H 0.7846 -0.0934 0.0979 0.095 Uiso 1 1 calc R . .
H64B H 0.8034 -0.0491 0.0089 0.095 Uiso 1 1 calc R . .
O23 O 0.77892(14) 0.4645(3) 0.7787(4) 0.0663(13) Uani 1 1 d U . .
O24 O 0.02259(13) 0.4626(2) 0.7458(3) 0.0508(10) Uani 1 1 d U . .
O25 O 0.04738(11) 0.0669(2) 0.3246(3) 0.0448(9) Uani 1 1 d U . .
O26 O 0.96845(13) 0.0347(2) 0.2508(3) 0.0507(10) Uani 1 1 d U . .
O27 O 0.03815(13) 0.4157(2) 0.2825(3) 0.0519(10) Uani 1 1 d U . .
O28 O 0.05129(12) 0.2320(2) 0.3675(3) 0.0505(10) Uani 1 1 d U . .
O29 O 0.77386(13) 0.8309(3) 0.2502(4) 0.0711(14) Uani 1 1 d U . .
O30 O 0.2109(2) 0.0703(5) 0.2858(6) 0.0393(17) Uani 0.50 1 d PU A 1
O30' O 0.2121(5) 0.0307(9) 0.2454(11) 0.036(3) Uani 0.25 1 d PU B 2
O31 O 0.2421(7) 0.0049(13) 0.9230(18) 0.052(6) Uani 0.25 1 d PU C 3
O31' O 0.2364(3) -0.0322(7) 0.9322(7) 0.049(2) Uani 0.50 1 d PU D 4
O32 O 0.7470(2) 0.4615(5) 0.1219(6) 0.0447(17) Uani 0.50 1 d PU E 5
O32' O 0.7572(4) 0.5567(9) 0.1111(9) 0.039(3) Uani 0.25 1 d PU F 6
O33 O 0.1521(3) 0.1865(4) 0.4938(5) 0.0478(19) Uani 0.50 1 d PU . .
O34 O 0.1374(3) 0.6967(4) 0.0253(5) 0.056(2) Uani 0.50 1 d PU . .
O35 O 0.8340(3) 0.2683(5) 0.3661(6) 0.057(2) Uani 0.50 1 d PU . .
O36 O 0.6960(3) 0.2267(5) 0.6291(7) 0.071(3) Uani 0.50 1 d PU . .
O37 O 0.7639(5) 0.3314(9) 0.2914(12) 0.049(4) Uani 0.25 1 d PU G 1
O37' O 0.7471(4) 0.2889(8) 0.3747(10) 0.037(3) Uani 0.25 1 d PU H 2
O38 O 0.7486(5) 0.6682(10) 0.0050(11) 0.052(4) Uani 0.25 1 d PU . .

loop_
_atom_site_aniso_label
_atom_site_aniso_U_11
_atom_site_aniso_U_22
_atom_site_aniso_U_33
_atom_site_aniso_U_23
_atom_site_aniso_U_13
_atom_site_aniso_U_12
S1 0.0382(6) 0.0420(7) 0.0319(7) -0.0021(6) -0.0040(5) 0.0077(5)
S2 0.0256(5) 0.0383(6) 0.0379(7) -0.0069(5) 0.0011(5) 0.0043(4)
S3 0.0299(6) 0.0523(8) 0.0597(9) -0.0226(7) 0.0018(6) -0.0004(5)
S4 0.0228(5) 0.0423(6) 0.0439(8) 0.0019(6) 0.0029(5) 0.0031(5)
O1 0.050(2) 0.068(3) 0.036(2) -0.0006(19) 0.0042(18) 0.0107(19)
O2 0.0439(19) 0.0376(18) 0.053(2) -0.0052(17) -0.0118(18) 0.0005(15)
O3 0.051(2) 0.052(2) 0.041(2) -0.0079(18) -0.0085(18) 0.0217(17)
O4 0.0425(19) 0.0383(19) 0.050(2) -0.0014(18) -0.0009(17) 0.0072(15)
O5 0.0249(15) 0.0450(19) 0.049(2) -0.0072(17) -0.0008(16) 0.0021(13)
O6 0.0273(16) 0.054(2) 0.039(2) -0.0091(17) 0.0031(15) 0.0050(14)
O7 0.047(2) 0.0368(18) 0.0333(19) 0.0014(15) -0.0110(16) 0.0008(14)
O8 0.0427(19) 0.058(2) 0.0308(19) -0.0109(17) -0.0138(16) 0.0141(16)
O9 0.066(3) 0.048(2) 0.053(3) -0.018(2) 0.021(2) -0.0208(19)
O10 0.068(3) 0.067(3) 0.035(2) -0.016(2) -0.007(2) -0.013(2)
O11 0.0339(19) 0.068(3) 0.043(2) -0.010(2) -0.0024(17) -0.0047(16)
O12 0.0345(19) 0.083(3) 0.074(3) -0.041(3) 0.011(2) 0.0000(19)
O13 0.0286(17) 0.060(2) 0.054(2) -0.016(2) 0.0021(17) -0.0039(15)
O14 0.053(3) 0.056(3) 0.081(3) -0.020(3) -0.003(2) 0.0001(19)
O15 0.0314(17) 0.049(2) 0.061(3) 0.002(2) 0.0003(18) 0.0113(15)
O16 0.0240(15) 0.0378(17) 0.058(2) -0.0084(17) 0.0010(16) -0.0006(13)
O17 0.0335(17) 0.060(2) 0.042(2) 0.0051(18) 0.0072(17) 0.0061(16)
O18 0.0288(16) 0.0412(18) 0.038(2) -0.0002(15) -0.0055(15) -0.0030(13)
O19 0.0396(17) 0.0400(18) 0.0288(18) -0.0057(15) -0.0035(14) 0.0024(14)
O20 0.0431(19) 0.045(2) 0.0308(19) -0.0020(16) 0.0024(15) -0.0012(15)
O21 0.0411(18) 0.049(2) 0.032(2) -0.0103(17) -0.0025(15) 0.0098(15)
O22 0.0346(16) 0.0459(19) 0.0260(18) -0.0024(15) -0.0026(14) 0.0081(14)
C1 0.027(2) 0.029(2) 0.037(3) 0.005(2) 0.001(2) -0.0014(17)
C2 0.031(2) 0.038(3) 0.034(3) 0.001(2) 0.000(2) -0.0011(19)
C3 0.029(2) 0.041(2) 0.026(2) 0.003(2) -0.0042(19) -0.0034(18)
C4 0.0209(19) 0.044(3) 0.023(2) -0.004(2) 0.0001(18) 0.0014(17)
C5 0.0208(18) 0.034(2) 0.024(2) -0.0003(19) 0.0009(17) 0.0005(16)
C6 0.023(2) 0.038(2) 0.030(3) 0.002(2) 0.0054(18) 0.0039(17)
C7 0.027(2) 0.034(2) 0.034(3) 0.004(2) 0.0007(19) 0.0081(17)
C8 0.025(2) 0.037(2) 0.028(2) 0.003(2) -0.0008(18) 0.0074(17)
C9 0.029(2) 0.035(2) 0.026(2) -0.0010(19) -0.0003(18) -0.0034(17)
C10 0.024(2) 0.036(2) 0.029(2) 0.004(2) 0.0028(18) -0.0028(17)
C11 0.037(2) 0.035(2) 0.023(2) 0.0051(19) -0.0058(19) 0.0035(19)
C12 0.051(3) 0.039(3) 0.031(3) 0.000(2) -0.005(2) 0.005(2)
C13 0.053(3) 0.083(5) 0.042(3) -0.019(3) -0.006(3) 0.029(3)
C14 0.057(3) 0.053(3) 0.037(3) -0.003(3) -0.002(3) 0.004(3)
C15 0.085(5) 0.045(3) 0.046(4) -0.010(3) -0.021(3) 0.006(3)
C16 0.065(4) 0.050(3) 0.043(3) -0.014(3) -0.013(3) -0.004(3)
C17 0.045(3) 0.108(6) 0.062(5) -0.019(4) -0.013(3) -0.012(4)
C18 0.044(3) 0.099(5) 0.050(4) -0.018(4) -0.012(3) 0.004(3)
C19 0.026(2) 0.058(3) 0.026(3) -0.003(2) 0.0003(19) -0.011(2)
C20 0.019(2) 0.048(3) 0.046(3) 0.003(2) 0.004(2) -0.0017(19)
C21 0.029(2) 0.040(3) 0.048(3) -0.009(2) 0.006(2) -0.004(2)
C22 0.034(2) 0.041(3) 0.053(3) -0.003(3) 0.003(2) 0.008(2)
C23 0.030(2) 0.041(3) 0.048(3) -0.002(2) -0.001(2) 0.0028(19)
C24 0.0218(19) 0.044(3) 0.033(3) 0.001(2) -0.0002(19) -0.0007(18)
C25 0.0204(19) 0.043(3) 0.031(3) 0.002(2) 0.0054(19) -0.0059(18)
C26 0.022(2) 0.036(2) 0.036(3) -0.002(2) 0.0043(19) -0.0026(17)
C27 0.028(2) 0.051(3) 0.039(3) 0.004(2) -0.003(2) -0.001(2)
C28 0.032(2) 0.059(3) 0.046(3) 0.008(3) -0.005(2) 0.002(2)
C29 0.050(3) 0.052(3) 0.039(3) -0.005(3) -0.005(3) -0.014(3)
C30 0.042(3) 0.053(3) 0.043(3) -0.004(3) -0.006(2) 0.000(2)
C31 0.045(3) 0.033(2) 0.031(3) 0.002(2) 0.006(2) 0.0013(19)
C32 0.047(3) 0.040(3) 0.033(3) -0.010(2) -0.002(2) 0.003(2)
C33 0.041(3) 0.066(4) 0.039(3) -0.014(3) -0.005(2) 0.008(3)
C34 0.049(3) 0.052(3) 0.057(4) -0.019(3) -0.014(3) 0.008(3)
C35 0.033(3) 0.063(3) 0.041(3) -0.011(3) -0.012(2) 0.005(2)
C36 0.032(2) 0.066(3) 0.031(3) -0.009(3) -0.007(2) 0.015(2)
N1 0.0255(17) 0.034(2) 0.024(2) -0.0015(16) 0.0019(15) 0.0025(15)
N2 0.0202(16) 0.038(2) 0.027(2) 0.0006(17) 0.0021(15) -0.0011(15)
N3 0.034(2) 0.040(2) 0.052(3) -0.009(2) 0.006(2) -0.0033(17)
N4 0.038(2) 0.076(4) 0.076(4) 0.041(3) -0.006(3) -0.015(2)
C37 0.028(2) 0.041(3) 0.026(2) -0.004(2) 0.0001(19) 0.0013(18)
C38 0.033(2) 0.043(3) 0.034(3) 0.005(2) -0.001(2) 0.003(2)
C39 0.029(2) 0.041(3) 0.042(3) 0.009(2) 0.000(2) -0.0019(19)
C40 0.025(2) 0.035(2) 0.037(3) -0.005(2) 0.0054(19) -0.0015(17)
C41 0.033(2) 0.039(3) 0.048(3) -0.013(2) 0.008(2) -0.006(2)
C42 0.029(2) 0.043(3) 0.036(3) -0.014(2) 0.005(2) -0.003(2)
C43 0.028(2) 0.047(3) 0.026(3) -0.006(2) 0.0023(19) -0.007(2)
C44 0.032(2) 0.053(3) 0.028(3) -0.005(2) 0.004(2) -0.012(2)
C45 0.026(2) 0.065(3) 0.030(3) 0.006(2) -0.002(2) -0.006(2)
C46 0.027(2) 0.050(3) 0.033(3) 0.001(2) 0.002(2) -0.001(2)
C47 0.0218(19) 0.035(2) 0.027(2) -0.0047(19) 0.0040(18) -0.0021(17)
C48 0.0236(19) 0.031(2) 0.023(2) -0.0007(18) 0.0022(17) -0.0030(16)
C49 0.028(2) 0.031(2) 0.030(2) -0.0079(19) 0.0016(19) 0.0024(17)
C50 0.0202(19) 0.034(2) 0.035(3) -0.006(2) 0.0038(18) 0.0004(16)
C51 0.042(3) 0.058(3) 0.065(4) -0.025(3) 0.005(3) -0.009(3)
C52 0.042(3) 0.091(5) 0.042(4) -0.013(3) -0.005(3) -0.004(3)
C53 0.035(3) 0.066(4) 0.039(3) 0.011(3) 0.004(2) 0.005(2)
C54 0.029(2) 0.042(3) 0.039(3) -0.003(2) 0.012(2) 0.0009(19)
C55 0.044(3) 0.036(3) 0.064(4) -0.005(3) 0.021(3) 0.000(2)
C56 0.056(3) 0.055(3) 0.062(4) -0.018(3) 0.029(3) -0.025(3)
C57 0.044(3) 0.086(5) 0.036(3) -0.008(3) 0.011(3) -0.035(3)
C58 0.058(4) 0.156(9) 0.039(4) -0.005(5) -0.002(3) -0.055(5)
C59 0.059(5) 0.218(13) 0.048(4) 0.033(7) -0.016(4) -0.086(7)
C60 0.039(4) 0.174(10) 0.090(6) 0.089(7) -0.011(4) -0.034(5)
C61 0.036(3) 0.060(3) 0.037(3) 0.016(3) 0.001(2) -0.012(2)
C62 0.027(2) 0.035(2) 0.034(3) -0.001(2) 0.0063(19) -0.0037(18)
C63 0.056(4) 0.033(3) 0.112(7) 0.006(3) 0.001(4) 0.004(2)
C64 0.048(3) 0.065(4) 0.123(7) 0.052(5) 0.009(4) 0.008(3)
O23 0.042(2) 0.079(3) 0.077(3) 0.034(3) 0.000(2) -0.003(2)
O24 0.055(2) 0.039(2) 0.058(3) -0.0038(18) 0.010(2) 0.0003(16)
O25 0.0410(19) 0.0330(18) 0.060(2) 0.0022(17) -0.0087(18) 0.0024(14)
O26 0.056(2) 0.043(2) 0.054(2) 0.0179(18) -0.014(2) -0.0027(16)
O27 0.047(2) 0.043(2) 0.066(3) 0.0003(19) -0.001(2) 0.0024(16)
O28 0.053(2) 0.0386(19) 0.060(2) -0.0096(18) 0.0035(19) -0.0003(16)
O29 0.043(2) 0.065(3) 0.105(4) 0.021(3) -0.004(2) -0.0129(19)
O30 0.034(3) 0.029(4) 0.055(5) 0.020(3) 0.010(3) 0.003(3)
O30' 0.036(6) 0.032(6) 0.039(7) 0.003(6) 0.002(6) 0.002(5)
O31 0.035(8) 0.059(9) 0.063(10) -0.007(8) -0.008(7) -0.004(7)
O31' 0.024(4) 0.085(6) 0.038(4) 0.020(5) 0.007(3) 0.018(5)
O32 0.028(3) 0.057(4) 0.049(4) 0.004(3) -0.001(3) -0.002(3)
O32' 0.034(6) 0.058(7) 0.025(6) -0.002(5) -0.009(5) 0.021(5)
O33 0.074(5) 0.028(3) 0.041(4) 0.014(3) -0.016(4) 0.003(3)
O34 0.124(6) 0.020(3) 0.024(3) -0.009(3) -0.027(4) 0.006(3)
O35 0.054(4) 0.058(4) 0.059(5) 0.012(4) -0.006(4) -0.021(4)
O36 0.095(6) 0.035(4) 0.082(6) -0.007(4) -0.034(5) -0.003(4)
O37 0.054(7) 0.036(6) 0.058(8) -0.009(6) -0.019(6) -0.006(5)
O37' 0.036(6) 0.035(6) 0.040(6) -0.014(5) -0.003(5) -0.017(5)
O38 0.050(7) 0.052(7) 0.053(8) -0.030(6) 0.021(6) -0.011(6)

loop_
_atom_type_symbol
_atom_type_description
_atom_type_scat_dispersion_real
_atom_type_scat_dispersion_imag
_atom_type_scat_source
C C 0.0033 0.0016 'International Tables Vol C Tables 4.2.6.8 and 6.1.1.4'
H H 0.0000 0.0000 'International Tables Vol C Tables 4.2.6.8 and 6.1.1.4'
N N 0.0061 0.0033 'International Tables Vol C Tables 4.2.6.8 and 6.1.1.4'
O O 0.0106 0.0060 'International Tables Vol C Tables 4.2.6.8 and 6.1.1.4'
S S 0.1246 0.1234 'International Tables Vol C Tables 4.2.6.8 and 6.1.1.4'

loop_
_geom_angle_atom_site_label_1
_geom_angle_atom_site_label_2
_geom_angle_atom_site_label_3
_geom_angle
O2 S1 O1 114.7(2)
O2 S1 O3 110.9(2)
O1 S1 O3 111.2(2)
O2 S1 C1 107.9(2)
O1 S1 C1 107.3(2)
O3 S1 C1 104.1(2)
O6 S2 O5 114.4(2)
O6 S2 O4 111.3(2)
O5 S2 O4 110.9(2)
O6 S2 C6 108.2(2)
O5 S2 C6 107.7(2)
O4 S2 C6 103.8(2)
O14 S3 O12 111.1(3)
O14 S3 O13 110.8(2)
O12 S3 O13 114.1(3)
O14 S3 C21 103.4(3)
O12 S3 C21 109.6(2)
O13 S3 C21 107.2(2)
O17 S4 O15 111.6(2)
O17 S4 O16 114.2(2)
O15 S4 O16 111.1(2)
O17 S4 C26 106.6(2)
O15 S4 C26 105.3(2)
O16 S4 C26 107.3(2)
C9 O7 C11 118.8(4)
C12 O8 C13 111.1(4)
C14 O9 C15 108.9(5)
C16 O10 C17 109.3(5)
C19 O11 C18 117.9(5)
C24 O18 C29 116.4(4)
C31 O19 C30 110.0(4)
C32 O20 C33 109.8(4)
C34 O21 C35 110.3(4)
C4 O22 C36 118.2(4)
C2 C1 C10 119.1(5)
C2 C1 S1 114.0(3)
C10 C1 S1 126.8(4)
C1 C2 C3 121.7(4)
C1 C2 H2 119.2
C3 C2 H2 119.2
C4 C3 C2 119.7(4)
C4 C3 H3 120.1
C2 C3 H3 120.1
O22 C4 C3 122.8(4)
O22 C4 C5 114.5(4)
C3 C4 C5 122.6(4)
C4 C5 C6 124.4(4)
C4 C5 C10 116.5(4)
C6 C5 C10 119.1(4)
C7 C6 C5 118.4(4)
C7 C6 S2 114.5(3)
C5 C6 S2 127.0(4)
C6 C7 C8 123.2(4)
C6 C7 H7 118.4
C8 C7 H7 118.4
C9 C8 C7 119.3(4)
C9 C8 H8 120.3
C7 C8 H8 120.3
O7 C9 C8 122.9(4)
O7 C9 C10 114.3(4)
C8 C9 C10 122.8(4)
C9 C10 C1 124.7(4)
C9 C10 C5 116.3(4)
C1 C10 C5 119.0(4)
O7 C11 C12 104.9(4)
O7 C11 H11A 110.8
C12 C11 H11A 110.8
O7 C11 H11B 110.8
C12 C11 H11B 110.8
H11A C11 H11B 108.8
O8 C12 C11 110.4(4)
O8 C12 H12A 109.6
C11 C12 H12A 109.6
O8 C12 H12B 109.6
C11 C12 H12B 109.6
H12A C12 H12B 108.1
O8 C13 C14 110.2(5)
O8 C13 H13A 109.6
C14 C13 H13A 109.6
O8 C13 H13B 109.6
C14 C13 H13B 109.6
H13A C13 H13B 108.1
O9 C14 C13 107.5(5)
O9 C14 H14A 110.2
C13 C14 H14A 110.2
O9 C14 H14B 110.2
C13 C14 H14B 110.2
H14A C14 H14B 108.5
C16 C15 O9 108.6(5)
C16 C15 H15A 110.0
O9 C15 H15A 110.0
C16 C15 H15B 110.0
O9 C15 H15B 110.0
H15A C15 H15B 108.4
O10 C16 C15 109.3(5)
O10 C16 H16A 109.8
C15 C16 H16A 109.8
O10 C16 H16B 109.8
C15 C16 H16B 109.8
H16A C16 H16B 108.3
O10 C17 C18 109.1(6)
O10 C17 H17A 109.9
C18 C17 H17A 109.9
O10 C17 H17B 109.9
C18 C17 H17B 109.9
H17A C17 H17B 108.3
O11 C18 C17 110.2(6)
O11 C18 H18A 109.6
C17 C18 H18A 109.6
O11 C18 H18B 109.6
C17 C18 H18B 109.6
H18A C18 H18B 108.1
O11 C19 C28 122.9(5)
O11 C19 C20 116.0(5)
C28 C19 C20 120.9(5)
C19 C20 C21 123.2(5)
C19 C20 C25 118.0(5)
C21 C20 C25 118.8(5)
C22 C21 C20 119.3(5)
C22 C21 S3 114.1(4)
C20 C21 S3 126.2(4)
C21 C22 C23 122.3(5)
C21 C22 H22 118.8
C23 C22 H22 118.8
C24 C23 C22 119.8(5)
C24 C23 H23 120.1
C22 C23 H23 120.1
O18 C24 C23 120.2(4)
O18 C24 C25 118.5(4)
C23 C24 C25 121.3(5)
C24 C25 C26 124.8(5)
C24 C25 C20 117.2(4)
C26 C25 C20 118.0(5)
C27 C26 C25 119.8(5)
C27 C26 S4 113.8(4)
C25 C26 S4 126.4(4)
C26 C27 C28 122.8(5)
C26 C27 H27 118.6
C28 C27 H27 118.6
C27 C28 C19 119.5(5)
C27 C28 H28 120.3
C19 C28 H28 120.3
O18 C29 C30 108.5(4)
O18 C29 H29A 110.0
C30 C29 H29A 110.0
O18 C29 H29B 110.0
C30 C29 H29B 110.0
H29A C29 H29B 108.4
O19 C30 C29 109.3(4)
O19 C30 H30A 109.8
C29 C30 H30A 109.8
O19 C30 H30B 109.8
C29 C30 H30B 109.8
H30A C30 H30B 108.3
O19 C31 C32 110.5(4)
O19 C31 H31A 109.6
C32 C31 H31A 109.6
O19 C31 H31B 109.6
C32 C31 H31B 109.6
H31A C31 H31B 108.1
O20 C32 C31 111.3(4)
O20 C32 H32A 109.4
C31 C32 H32A 109.4
O20 C32 H32B 109.4
C31 C32 H32B 109.4
H32A C32 H32B 108.0
O20 C33 C34 110.0(5)
O20 C33 H33A 109.7
C34 C33 H33A 109.7
O20 C33 H33B 109.7
C34 C33 H33B 109.7
H33A C33 H33B 108.2
O21 C34 C33 110.4(5)
O21 C34 H34A 109.6
C33 C34 H34A 109.6
O21 C34 H34B 109.6
C33 C34 H34B 109.6
H34A C34 H34B 108.1
O21 C35 C36 108.5(4)
O21 C35 H35A 110.0
C36 C35 H35A 110.0
O21 C35 H35B 110.0
C36 C35 H35B 110.0
H35A C35 H35B 108.4
O22 C36 C35 106.2(4)
O22 C36 H36A 110.5
C35 C36 H36A 110.5
O22 C36 H36B 110.5
C35 C36 H36B 110.5
H36A C36 H36B 108.7
C37 N1 C48 121.7(4)
C37 N1 C49 119.3(4)
C48 N1 C49 118.8(4)
C46 N2 C47 121.1(4)
C46 N2 C50 119.5(4)
C47 N2 C50 118.8(4)
C51 N3 C62 121.1(5)
C51 N3 C63 121.6(5)
C62 N3 C63 116.9(5)
C61 N4 C60 121.4(8)
C61 N4 C64 118.7(6)
C60 N4 C64 119.7(7)
N1 C37 C38 120.5(4)
N1 C37 H37 119.7
C38 C37 H37 119.7
C39 C38 C37 120.0(5)
C39 C38 H38 120.0
C37 C38 H38 120.0
C38 C39 C40 119.2(4)
C38 C39 H39 120.4
C40 C39 H39 120.4
C48 C40 C39 118.9(4)
C48 C40 C41 119.4(5)
C39 C40 C41 121.6(4)
C42 C41 C40 120.3(5)
C42 C41 H41 119.9
C40 C41 H41 119.9
C41 C42 C43 121.6(5)
C41 C42 H42 119.2
C43 C42 H42 119.2
C44 C43 C47 117.4(5)
C44 C43 C42 123.1(5)
C47 C43 C42 119.5(4)
C45 C44 C43 121.0(5)
C45 C44 H44 119.5
C43 C44 H44 119.5
C44 C45 C46 119.9(5)
C44 C45 H45 120.0
C46 C45 H45 120.0
N2 C46 C45 120.5(5)
N2 C46 H46 119.8
C45 C46 H46 119.8
N2 C47 C43 120.1(4)
N2 C47 C48 120.7(4)
C43 C47 C48 119.2(4)
N1 C48 C40 119.7(4)
N1 C48 C47 120.5(4)
C40 C48 C47 119.8(4)
N1 C49 C50 110.8(4)
N1 C49 H49A 109.5
C50 C49 H49A 109.5
N1 C49 H49B 109.5
C50 C49 H49B 109.5
H49A C49 H49B 108.1
N2 C50 C49 110.5(4)
N2 C50 H50A 109.6
C49 C50 H50A 109.6
N2 C50 H50B 109.6
C49 C50 H50B 109.6
H50A C50 H50B 108.1
N3 C51 C52 121.1(5)
N3 C51 H51 119.4
C52 C51 H51 119.4
C53 C52 C51 120.4(6)
C53 C52 H52 119.8
C51 C52 H52 119.8
C52 C53 C54 119.9(6)
C52 C53 H53 120.1
C54 C53 H53 120.1
C53 C54 C62 118.5(5)
C53 C54 C55 123.4(5)
C62 C54 C55 118.2(5)
C56 C55 C54 121.5(6)
C56 C55 H55 119.2
C54 C55 H55 119.2
C55 C56 C57 121.4(6)
C55 C56 H56 119.3
C57 C56 H56 119.3
C58 C57 C56 123.3(7)
C58 C57 C61 117.8(7)
C56 C57 C61 118.9(5)
C59 C58 C57 120.2(9)
C59 C58 H58 119.9
C57 C58 H58 119.9
C58 C59 C60 122.0(7)
C58 C59 H59A 106.8
C60 C59 H59A 106.8
C58 C59 H59B 106.8
C60 C59 H59B 106.8
H59A C59 H59B 106.7
N4 C60 C59 119.2(8)
N4 C60 H60A 107.5
C59 C60 H60A 107.5
N4 C60 H60B 107.5
C59 C60 H60B 107.5
H60A C60 H60B 107.0
N4 C61 C62 121.4(6)
N4 C61 C57 119.3(6)
C62 C61 C57 119.2(5)
N3 C62 C54 118.9(5)
N3 C62 C61 120.5(5)
C54 C62 C61 120.6(5)
N3 C63 C64 110.5(5)
N3 C63 H63A 109.6
C64 C63 H63A 109.6
N3 C63 H63B 109.6
C64 C63 H63B 109.6
H63A C63 H63B 108.1
N4 C64 C63 110.7(5)
N4 C64 H64A 109.5
C63 C64 H64A 109.5
N4 C64 H64B 109.5
C63 C64 H64B 109.5
H64A C64 H64B 108.1

loop_
_geom_bond_atom_site_label_1
_geom_bond_atom_site_label_2
_geom_bond_distance
S1 O2 1.436(4)
S1 O1 1.458(4)
S1 O3 1.463(4)
S1 C1 1.804(5)
S2 O6 1.458(4)
S2 O5 1.462(3)
S2 O4 1.462(4)
S2 C6 1.800(5)
S3 O14 1.434(5)
S3 O12 1.445(4)
S3 O13 1.466(4)
S3 C21 1.821(5)
S4 O17 1.449(4)
S4 O15 1.456(4)
S4 O16 1.458(3)
S4 C26 1.808(5)
O7 C9 1.364(6)
O7 C11 1.427(6)
O8 C12 1.423(6)
O8 C13 1.450(7)
O9 C14 1.421(7)
O9 C15 1.452(8)
O10 C16 1.426(7)
O10 C17 1.444(8)
O11 C19 1.341(6)
O11 C18 1.439(7)
O18 C24 1.360(6)
O18 C29 1.448(7)
O19 C31 1.436(6)
O19 C30 1.437(6)
O20 C32 1.432(6)
O20 C33 1.445(6)
O21 C34 1.425(7)
O21 C35 1.435(7)
O22 C4 1.357(6)
O22 C36 1.447(6)
C1 C2 1.381(7)
C1 C10 1.433(6)
C2 C3 1.405(7)
C2 H2 0.9500
C3 C4 1.357(7)
C3 H3 0.9500
C4 C5 1.419(7)
C5 C6 1.450(6)
C5 C10 1.467(6)
C6 C7 1.376(7)
C7 C8 1.386(7)
C7 H7 0.9500
C8 C9 1.369(7)
C8 H8 0.9500
C9 C10 1.427(7)
C11 C12 1.490(7)
C11 H11A 0.9900
C11 H11B 0.9900
C12 H12A 0.9900
C12 H12B 0.9900
C13 C14 1.482(8)
C13 H13A 0.9900
C13 H13B 0.9900
C14 H14A 0.9900
C14 H14B 0.9900
C15 C16 1.452(10)
C15 H15A 0.9900
C15 H15B 0.9900
C16 H16A 0.9900
C16 H16B 0.9900
C17 C18 1.449(10)
C17 H17A 0.9900
C17 H17B 0.9900
C18 H18A 0.9900
C18 H18B 0.9900
C19 C28 1.393(8)
C19 C20 1.421(8)
C20 C21 1.437(7)
C20 C25 1.450(7)
C21 C22 1.358(8)
C22 C23 1.394(8)
C22 H22 0.9500
C23 C24 1.379(7)
C23 H23 0.9500
C24 C25 1.421(7)
C25 C26 1.436(7)
C26 C27 1.366(7)
C27 C28 1.374(8)
C27 H27 0.9500
C28 H28 0.9500
C29 C30 1.529(8)
C29 H29A 0.9900
C29 H29B 0.9900
C30 H30A 0.9900
C30 H30B 0.9900
C31 C32 1.470(7)
C31 H31A 0.9900
C31 H31B 0.9900
C32 H32A 0.9900
C32 H32B 0.9900
C33 C34 1.477(9)
C33 H33A 0.9900
C33 H33B 0.9900
C34 H34A 0.9900
C34 H34B 0.9900
C35 C36 1.513(8)
C35 H35A 0.9900
C35 H35B 0.9900
C36 H36A 0.9900
C36 H36B 0.9900
N1 C37 1.334(6)
N1 C48 1.373(6)
N1 C49 1.484(6)
N2 C46 1.349(6)
N2 C47 1.362(6)
N2 C50 1.487(6)
N3 C51 1.320(8)
N3 C62 1.364(6)
N3 C63 1.482(8)
N4 C61 1.353(8)
N4 C60 1.362(10)
N4 C64 1.427(11)
C37 C38 1.400(7)
C37 H37 0.9500
C38 C39 1.383(7)
C38 H38 0.9500
C39 C40 1.412(7)
C39 H39 0.9500
C40 C48 1.407(6)
C40 C41 1.442(7)
C41 C42 1.351(8)
C41 H41 0.9500
C42 C43 1.425(7)
C42 H42 0.9500
C43 C44 1.405(7)
C43 C47 1.412(6)
C44 C45 1.354(8)
C44 H44 0.9500
C45 C46 1.383(8)
C45 H45 0.9500
C46 H46 0.9500
C47 C48 1.432(6)
C49 C50 1.513(7)
C49 H49A 0.9900
C49 H49B 0.9900
C50 H50A 0.9900
C50 H50B 0.9900
C51 C52 1.375(10)
C51 H51 0.9500
C52 C53 1.337(9)
C52 H52 0.9500
C53 C54 1.396(8)
C53 H53 0.9500
C54 C62 1.408(7)
C54 C55 1.440(8)
C55 C56 1.353(9)
C55 H55 0.9500
C56 C57 1.405(10)
C56 H56 0.9500
C57 C58 1.395(10)
C57 C61 1.444(9)
C58 C59 1.337(14)
C58 H58 0.9500
C59 C60 1.384(16)
C59 H59A 0.9900
C59 H59B 0.9900
C60 H60A 0.9900
C60 H60B 0.9900
C61 C62 1.415(7)
C63 C64 1.522(10)
C63 H63A 0.9900
C63 H63B 0.9900
C64 H64A 0.9900
C64 H64B 0.9900

loop_
_geom_torsion_atom_site_label_1
_geom_torsion_atom_site_label_2
_geom_torsion_atom_site_label_3
_geom_torsion_atom_site_label_4
_geom_torsion
O2 S1 C1 C2 -112.0(4)
O1 S1 C1 C2 123.8(4)
O3 S1 C1 C2 5.9(4)
O2 S1 C1 C10 71.8(4)
O1 S1 C1 C10 -52.3(5)
O3 S1 C1 C10 -170.3(4)
C10 C1 C2 C3 -5.7(7)
S1 C1 C2 C3 177.8(4)
C1 C2 C3 C4 6.7(7)
C36 O22 C4 C3 -21.1(7)
C36 O22 C4 C5 160.5(4)
C2 C3 C4 O22 -175.9(4)
C2 C3 C4 C5 2.3(7)
O22 C4 C5 C6 -11.2(6)
C3 C4 C5 C6 170.4(4)
O22 C4 C5 C10 167.0(4)
C3 C4 C5 C10 -11.4(6)
C4 C5 C6 C7 174.2(4)
C10 C5 C6 C7 -4.0(6)
C4 C5 C6 S2 -10.1(6)
C10 C5 C6 S2 171.7(3)
O6 S2 C6 C7 -108.9(4)
O5 S2 C6 C7 127.0(4)
O4 S2 C6 C7 9.4(4)
O6 S2 C6 C5 75.3(4)
O5 S2 C6 C5 -48.8(4)
O4 S2 C6 C5 -166.4(4)
C5 C6 C7 C8 -4.5(7)
S2 C6 C7 C8 179.2(4)
C6 C7 C8 C9 7.2(7)
C11 O7 C9 C8 -9.9(6)
C11 O7 C9 C10 171.5(4)
C7 C8 C9 O7 -179.4(4)
C7 C8 C9 C10 -0.8(7)
O7 C9 C10 C1 -9.3(6)
C8 C9 C10 C1 172.0(4)
O7 C9 C10 C5 171.4(4)
C8 C9 C10 C5 -7.3(6)
C2 C1 C10 C9 177.0(4)
S1 C1 C10 C9 -7.1(7)
C2 C1 C10 C5 -3.8(6)
S1 C1 C10 C5 172.2(3)
C4 C5 C10 C9 -168.8(4)
C6 C5 C10 C9 9.5(6)
C4 C5 C10 C1 11.9(6)
C6 C5 C10 C1 -169.8(4)
C9 O7 C11 C12 -174.7(4)
C13 O8 C12 C11 -173.7(5)
O7 C11 C12 O8 -163.7(4)
C12 O8 C13 C14 -163.4(5)
C15 O9 C14 C13 -172.9(5)
O8 C13 C14 O9 70.6(7)
C14 O9 C15 C16 -179.9(5)
C17 O10 C16 C15 -174.8(6)
O9 C15 C16 O10 -67.9(6)
C16 O10 C17 C18 176.2(6)
C19 O11 C18 C17 172.9(5)
O10 C17 C18 O11 75.3(8)
C18 O11 C19 C28 31.0(7)
C18 O11 C19 C20 -153.2(5)
O11 C19 C20 C21 15.3(7)
C28 C19 C20 C21 -168.8(5)
O11 C19 C20 C25 -166.2(4)
C28 C19 C20 C25 9.7(7)
C19 C20 C21 C22 -172.6(5)
C25 C20 C21 C22 9.0(7)
C19 C20 C21 S3 14.7(7)
C25 C20 C21 S3 -163.8(4)
O14 S3 C21 C22 -15.4(5)
O12 S3 C21 C22 103.2(4)
O13 S3 C21 C22 -132.5(4)
O14 S3 C21 C20 157.6(4)
O12 S3 C21 C20 -83.7(5)
O13 S3 C21 C20 40.6(5)
C20 C21 C22 C23 0.5(8)
S3 C21 C22 C23 174.1(4)
C21 C22 C23 C24 -5.6(8)
C29 O18 C24 C23 42.5(6)
C29 O18 C24 C25 -139.3(4)
C22 C23 C24 O18 179.1(4)
C22 C23 C24 C25 0.8(7)
O18 C24 C25 C26 9.5(6)
C23 C24 C25 C26 -172.3(4)
O18 C24 C25 C20 -169.8(4)
C23 C24 C25 C20 8.4(6)
C19 C20 C25 C24 168.3(4)
C21 C20 C25 C24 -13.2(6)
C19 C20 C25 C26 -11.1(6)
C21 C20 C25 C26 167.5(4)
C24 C25 C26 C27 -174.6(4)
C20 C25 C26 C27 4.7(6)
C24 C25 C26 S4 8.2(6)
C20 C25 C26 S4 -172.5(3)
O17 S4 C26 C27 -127.9(4)
O15 S4 C26 C27 -9.1(4)
O16 S4 C26 C27 109.3(4)
O17 S4 C26 C25 49.6(4)
O15 S4 C26 C25 168.3(4)
O16 S4 C26 C25 -73.3(4)
C25 C26 C27 C28 3.6(7)
S4 C26 C27 C28 -178.8(4)
C26 C27 C28 C19 -5.4(8)
O11 C19 C28 C27 174.0(5)
C20 C19 C28 C27 -1.6(7)
C24 O18 C29 C30 164.4(4)
C31 O19 C30 C29 178.6(4)
O18 C29 C30 O19 95.3(5)
C30 O19 C31 C32 -165.3(4)
C33 O20 C32 C31 -175.7(4)
O19 C31 C32 O20 -73.3(5)
C32 O20 C33 C34 -174.4(4)
C35 O21 C34 C33 171.7(5)
O20 C33 C34 O21 74.7(6)
C34 O21 C35 C36 168.2(4)
C4 O22 C36 C35 -171.1(4)
O21 C35 C36 O22 -75.1(5)
C48 N1 C37 C38 2.4(6)
C49 N1 C37 C38 -171.3(4)
N1 C37 C38 C39 -0.9(7)
C37 C38 C39 C40 -0.3(7)
C38 C39 C40 C48 0.1(7)
C38 C39 C40 C41 177.3(4)
C48 C40 C41 C42 -0.1(7)
C39 C40 C41 C42 -177.3(4)
C40 C41 C42 C43 -1.1(7)
C41 C42 C43 C44 -178.8(5)
C41 C42 C43 C47 -0.8(7)
C47 C43 C44 C45 -1.5(7)
C42 C43 C44 C45 176.5(5)
C43 C44 C45 C46 -0.8(7)
C47 N2 C46 C45 0.0(6)
C50 N2 C46 C45 -171.0(4)
C44 C45 C46 N2 1.6(7)
C46 N2 C47 C43 -2.4(6)
C50 N2 C47 C43 168.7(4)
C46 N2 C47 C48 178.9(4)
C50 N2 C47 C48 -10.1(6)
C44 C43 C47 N2 3.0(6)
C42 C43 C47 N2 -175.0(4)
C44 C43 C47 C48 -178.2(4)
C42 C43 C47 C48 3.8(6)
C37 N1 C48 C40 -2.7(6)
C49 N1 C48 C40 171.1(4)
C37 N1 C48 C47 178.3(4)
C49 N1 C48 C47 -7.9(6)
C39 C40 C48 N1 1.4(6)
C41 C40 C48 N1 -175.9(4)
C39 C40 C48 C47 -179.6(4)
C41 C40 C48 C47 3.1(6)
N2 C47 C48 N1 -7.1(6)
C43 C47 C48 N1 174.1(4)
N2 C47 C48 C40 173.9(4)
C43 C47 C48 C40 -4.9(6)
C37 N1 C49 C50 -148.8(4)
C48 N1 C49 C50 37.3(5)
C46 N2 C50 C49 -149.5(4)
C47 N2 C50 C49 39.3(5)
N1 C49 C50 N2 -51.0(5)
C62 N3 C51 C52 -0.5(8)
C63 N3 C51 C52 172.5(6)
N3 C51 C52 C53 -1.7(9)
C51 C52 C53 C54 0.2(9)
C52 C53 C54 C62 3.2(8)
C52 C53 C54 C55 -176.4(5)
C53 C54 C55 C56 178.3(5)
C62 C54 C55 C56 -1.3(7)
C54 C55 C56 C57 3.4(8)
C55 C56 C57 C58 177.7(5)
C55 C56 C57 C61 -1.3(8)
C56 C57 C58 C59 -177.5(6)
C61 C57 C58 C59 1.5(9)
C57 C58 C59 C60 1.6(12)
C61 N4 C60 C59 -1.1(10)
C64 N4 C60 C59 173.7(7)
C58 C59 C60 N4 -1.9(12)
C60 N4 C61 C62 -178.3(5)
C64 N4 C61 C62 6.8(8)
C60 N4 C61 C57 4.2(8)
C64 N4 C61 C57 -170.7(5)
C58 C57 C61 N4 -4.4(8)
C56 C57 C61 N4 174.7(5)
C58 C57 C61 C62 178.1(5)
C56 C57 C61 C62 -2.8(7)
C51 N3 C62 C54 3.9(7)
C63 N3 C62 C54 -169.4(5)
C51 N3 C62 C61 -178.9(5)
C63 N3 C62 C61 7.9(7)
C53 C54 C62 N3 -5.2(7)
C55 C54 C62 N3 174.4(4)
C53 C54 C62 C61 177.6(4)
C55 C54 C62 C61 -2.8(7)
N4 C61 C62 N3 10.2(7)
C57 C61 C62 N3 -172.4(5)
N4 C61 C62 C54 -172.6(5)
C57 C61 C62 C54 4.9(7)
C51 N3 C63 C64 148.1(6)
C62 N3 C63 C64 -38.7(8)
C61 N4 C64 C63 -38.1(8)
C60 N4 C64 C63 146.9(6)
N3 C63 C64 N4 53.0(8)
